data_4303200
loop_
_publ_author_name
'Yang Zhou'
'Yuexing Zhang'
'Hailong Wang'
'Jianzhuang Jiang'
'Yongzhong Bian'
'Atsuya Muranaka'
'Nagao Kobayashi'

_publ_section_title
;
Mixed (Phthalocyaninato)(Porphyrinato) Rare Earth Double-Decker Complexes
with C4 Chirality: Synthesis, Resolution, and Absolute Configuration
Assignment
;
_journal_name_full 'Inorganic Chemistry'
_journal_page_first 8925
_journal_page_last 8933
_journal_paper_doi 10.1021/ic9011795
_journal_volume 48
_journal_year 2009
_chemical_formula_sum 'C128 H152 Ho N16 O4'
_chemical_formula_weight 2143.59
_chemical_name_systematic
; 
 ? 
;
_space_group_IT_number 2
_symmetry_cell_setting triclinic
_symmetry_space_group_name_Hall '-P 1'
_symmetry_space_group_name_H-M 'P -1'
_atom_sites_solution_hydrogens geom
_atom_sites_solution_primary direct
_atom_sites_solution_secondary difmap
_audit_creation_method SHELXL-97
_cell_angle_alpha 96.396(4)
_cell_angle_beta 103.210(4)
_cell_angle_gamma 112.077(4)
_cell_formula_units_Z 2
_cell_length_a 13.771(3)
_cell_length_b 16.777(4)
_cell_length_c 27.932(7)
_cell_measurement_temperature 298(2)
_cell_volume 5681(2)
_computing_cell_refinement 'SAINT-Plus (Bruker, 2001)'
_computing_data_collection 'APEX2 (Bruker, 2004)'
_computing_data_reduction SAINT-Plus
_computing_molecular_graphics 'XP (Sheldrick, 1998)'
_computing_publication_material XP
_computing_structure_refinement 'SHELXL-97 (Sheldrick, 1997)'
_computing_structure_solution 'SHELXL-97 (Sheldrick, 1997)'
_diffrn_ambient_temperature 298(2)
_diffrn_measured_fraction_theta_full 0.975
_diffrn_measured_fraction_theta_max 0.975
_diffrn_measurement_device_type 'Bruker APEX II CCD area-detector'
_diffrn_measurement_method '\f and \w scans'
_diffrn_radiation_monochromator graphite
_diffrn_radiation_source 'fine-focus sealed tube'
_diffrn_radiation_type MoK\a
_diffrn_radiation_wavelength 0.71073
_diffrn_reflns_av_R_equivalents 0.0432
_diffrn_reflns_av_sigmaI/netI 0.1008
_diffrn_reflns_limit_h_max 15
_diffrn_reflns_limit_h_min -16
_diffrn_reflns_limit_k_max 19
_diffrn_reflns_limit_k_min -19
_diffrn_reflns_limit_l_max 25
_diffrn_reflns_limit_l_min -33
_diffrn_reflns_number 29415
_diffrn_reflns_theta_full 25.00
_diffrn_reflns_theta_max 25.00
_diffrn_reflns_theta_min 1.91
_exptl_absorpt_coefficient_mu 0.757
_exptl_absorpt_correction_T_max 0.8884
_exptl_absorpt_correction_T_min 0.8757
_exptl_absorpt_correction_type multi-scan
_exptl_absorpt_process_details sadabs
_exptl_crystal_colour green
_exptl_crystal_density_diffrn 1.253
_exptl_crystal_density_meas 0
_exptl_crystal_density_method 'not measured'
_exptl_crystal_description block
_exptl_crystal_F_000 2262
_exptl_crystal_size_max 0.18
_exptl_crystal_size_mid 0.16
_exptl_crystal_size_min 0.16
_refine_diff_density_max 2.431
_refine_diff_density_min -2.297
_refine_diff_density_rms 0.173
_refine_ls_extinction_method none
_refine_ls_goodness_of_fit_ref 1.155
_refine_ls_hydrogen_treatment none
_refine_ls_matrix_type full
_refine_ls_number_parameters 1355
_refine_ls_number_reflns 19511
_refine_ls_number_restraints 3010
_refine_ls_restrained_S_all 11.888
_refine_ls_R_factor_all 0.1621
_refine_ls_R_factor_gt 0.1088
_refine_ls_shift/su_max 0.013
_refine_ls_shift/su_mean 0.000
_refine_ls_structure_factor_coef Fsqd
_refine_ls_weighting_details 'calc w=1/[\s^2^(Fo^2^)+(0.2000P)^2^+0.0000P] where P=(Fo^2^+2Fc^2^)/3'
_refine_ls_weighting_scheme calc
_refine_ls_wR_factor_gt 0.2848
_refine_ls_wR_factor_ref 0.3279
_reflns_number_gt 12457
_reflns_number_total 19511
_reflns_threshold_expression >2sigma(I)
_cod_data_source_file ic9011795_si_002.cif
_cod_data_source_block 051023c
_cod_database_code 4303200

loop_
_symmetry_equiv_pos_as_xyz
'x, y, z'
'-x, -y, -z'

loop_
_atom_site_label
_atom_site_type_symbol
_atom_site_fract_x
_atom_site_fract_y
_atom_site_fract_z
_atom_site_U_iso_or_equiv
_atom_site_adp_type
_atom_site_occupancy
_atom_site_symmetry_multiplicity
_atom_site_calc_flag
_atom_site_refinement_flags
_atom_site_disorder_assembly
_atom_site_disorder_group
C1 C -0.144(11) 0.587(9) 0.647(5) 0.071(9) Uani 1 1 d U . .
C2 C 0.068(11) 0.751(9) 0.642(5) 0.069(9) Uani 1 1 d U . .
C3 C 0.000(11) 0.862(9) 0.670(5) 0.069(9) Uani 1 1 d U . .
C4 C -0.044(11) 0.714(10) 0.866(5) 0.071(9) Uani 1 1 d U . .
C5 C 0.183(11) 0.867(9) 0.872(5) 0.069(9) Uani 1 1 d U . .
C6 C 0.003(11) 0.928(9) 0.742(5) 0.069(9) Uani 1 1 d U . .
C7 C 0.082(11) 0.928(9) 0.833(5) 0.070(9) Uani 1 1 d U . .
C8 C 0.246(11) 0.689(9) 0.771(5) 0.070(9) Uani 1 1 d U . .
C9 C 0.021(11) 0.535(10) 0.777(5) 0.074(9) Uani 1 1 d U . .
C10 C 0.434(11) 0.878(9) 0.944(5) 0.070(10) Uani 1 1 d U . .
H10 H 0.4644 0.8901 0.9181 0.084 Uiso 1 1 calc R . .
C11 C 0.017(11) 0.809(9) 0.633(5) 0.070(8) Uani 1 1 d U . .
C12 C 0.321(11) 0.838(9) 0.933(5) 0.069(9) Uani 1 1 d U . .
C13 C -0.047(11) 0.521(9) 0.696(5) 0.073(10) Uani 1 1 d U . .
C14 C -0.008(11) 0.823(9) 0.581(5) 0.071(9) Uani 1 1 d U . .
C15 C -0.222(11) 0.757(9) 0.736(5) 0.070(9) Uani 1 1 d U . .
C16 C -0.282(12) 0.842(10) 0.845(5) 0.076(10) Uani 1 1 d U . .
C17 C -0.218(11) 0.679(9) 0.662(5) 0.070(10) Uani 1 1 d U . .
C18 C -0.154(11) 0.772(9) 0.816(5) 0.071(9) Uani 1 1 d U . .
C19 C 0.000(11) 1.035(9) 0.812(5) 0.072(10) Uani 1 1 d U . .
C20 C 0.026(11) 0.620(9) 0.852(5) 0.072(9) Uani 1 1 d U . .
C21 C 0.249(11) 0.819(9) 0.881(5) 0.070(8) Uani 1 1 d U . .
C22 C 0.183(11) 0.932(9) 0.909(5) 0.069(9) Uani 1 1 d U . .
H22 H 0.2196 0.9456 0.9429 0.083 Uiso 1 1 d R . .
C23 C 0.503(11) 0.902(9) 0.993(5) 0.071(11) Uani 1 1 d U . .
H23 H 0.5788 0.9277 0.9988 0.085 Uiso 1 1 d R . .
C24 C 0.258(11) 0.763(9) 0.844(5) 0.069(9) Uani 1 1 d U . .
C25 C 0.461(11) 0.888(9) 1.033(5) 0.073(11) Uani 1 1 d U . .
C26 C 0.160(11) 0.684(9) 0.682(5) 0.070(9) Uani 1 1 d U . .
C27 C 0.151(11) 0.666(9) 0.628(5) 0.072(10) Uani 1 1 d U . .
H27 H 0.1799 0.6308 0.6131 0.086 Uiso 1 1 d R . .
C28 C 0.056(11) 0.900(9) 0.568(5) 0.072(10) Uani 1 1 d U . .
H28 H 0.1148 0.9428 0.5936 0.087 Uiso 1 1 d R . .
C29 C 0.284(11) 0.609(9) 0.703(5) 0.073(10) Uani 1 1 d U . .
C30 C 0.025(11) 0.959(9) 0.795(5) 0.070(8) Uani 1 1 d U . .
C31 C -0.038(11) 0.930(9) 0.661(5) 0.070(10) Uani 1 1 d U . .
H31 H -0.0596 0.9435 0.6304 0.084 Uiso 1 1 d R . .
C32 C 0.225(11) 0.660(9) 0.719(5) 0.071(8) Uani 1 1 d U . .
C33 C 0.329(11) 0.678(9) 0.809(5) 0.071(10) Uani 1 1 d U . .
H33 H 0.3697 0.6465 0.8034 0.085 Uiso 1 1 d R . .
C34 C -0.269(11) 0.637(9) 0.607(5) 0.073(9) Uani 1 1 d U . .
C35 C 0.119(10) 0.969(9) 0.885(5) 0.069(10) Uani 1 1 d U . .
H35 H 0.1042 1.0135 0.9000 0.083 Uiso 1 1 d R . .
C36 C 0.099(10) 0.709(9) 0.605(5) 0.069(9) Uani 1 1 d U . .
H36 H 0.0837 0.7097 0.5713 0.083 Uiso 1 1 d R . .
C37 C -0.055(12) 0.851(10) 0.481(5) 0.078(11) Uani 1 1 d U . .
C38 C -0.280(11) 0.798(9) 0.759(5) 0.073(10) Uani 1 1 d U . .
C39 C -0.009(11) 0.692(10) 0.914(5) 0.073(9) Uani 1 1 d U . .
C40 C -0.117(12) 0.774(10) 0.493(5) 0.075(11) Uani 1 1 d U . .
H40 H -0.1771 0.7319 0.4683 0.090 Uiso 1 1 d R . .
C41 C -0.219(11) 0.581(9) 0.598(5) 0.072(9) Uani 1 1 d U . .
C42 C -0.032(12) 0.372(10) 0.667(6) 0.080(10) Uani 1 1 d U . .
C43 C 0.280(11) 0.822(9) 0.974(5) 0.072(8) Uani 1 1 d U . .
H43 H 0.2045 0.7933 0.9685 0.086 Uiso 1 1 d R . .
C44 C 0.334(11) 0.720(9) 0.853(5) 0.070(10) Uani 1 1 d U . .
H44 H 0.3802 0.7246 0.8839 0.084 Uiso 1 1 d R . .
C45 C -0.036(11) 0.969(9) 0.705(5) 0.070(10) Uani 1 1 d U . .
H45 H -0.0578 1.0145 0.7106 0.084 Uiso 1 1 d R . .
C46 C 0.034(11) 0.631(10) 0.905(5) 0.074(9) Uani 1 1 d U . .
C47 C -0.239(11) 0.804(9) 0.811(5) 0.073(9) Uani 1 1 d U . .
C48 C -0.096(11) 0.761(10) 0.540(5) 0.073(8) Uani 1 1 d U . .
H48 H -0.1392 0.7076 0.5469 0.088 Uiso 1 1 d R . .
C49 C -0.022(12) 0.444(10) 0.701(5) 0.077(10) Uani 1 1 d U . .
C50 C -0.248(11) 0.527(9) 0.551(5) 0.073(10) Uani 1 1 d U . .
H50 H -0.2163 0.4879 0.5453 0.087 Uiso 1 1 d R . .
C51 C 0.024(11) 0.457(10) 0.753(5) 0.076(10) Uani 1 1 d U . .
C52 C 0.351(11) 0.846(9) 1.024(5) 0.072(12) Uani 1 1 d U . .
H52 H 0.3214 0.8335 1.0501 0.086 Uiso 1 1 d R . .
C53 C 0.034(12) 0.913(10) 0.519(5) 0.076(11) Uani 1 1 d U . .
H53 H 0.0791 0.9647 0.5121 0.092 Uiso 1 1 d R . .
C54 C 0.081(12) 1.116(9) 0.835(5) 0.073(10) Uani 1 1 d U . .
H54 H 0.1535 1.1250 0.8400 0.088 Uiso 1 1 d R . .
C55 C 0.499(12) 0.925(10) 1.125(5) 0.078(13) Uani 1 1 d U . .
H55A H 0.4649 0.8675 1.1325 0.094 Uiso 1 1 d R . .
H55B H 0.4448 0.9495 1.1191 0.094 Uiso 1 1 d R . .
C56 C 0.076(12) 0.597(10) 0.946(5) 0.078(10) Uani 1 1 d U . .
C57 C -0.370(11) 0.815(9) 0.740(5) 0.073(11) Uani 1 1 d U . .
H57 H -0.3993 0.8070 0.7059 0.088 Uiso 1 1 d R . .
C58 C 0.369(11) 0.644(10) 0.682(5) 0.074(10) Uani 1 1 d U . .
H58 H 0.3897 0.7019 0.6768 0.089 Uiso 1 1 d R . .
C59 C -0.344(12) 0.645(10) 0.569(5) 0.076(10) Uani 1 1 d U . .
C60 C 0.018(11) 0.678(9) 0.998(5) 0.075(11) Uani 1 1 d U . .
H60 H 0.0132 0.6940 1.0306 0.090 Uiso 1 1 d R . .
C61 C -0.323(11) 0.537(9) 0.513(5) 0.074(11) Uani 1 1 d U . .
H61 H -0.3422 0.5034 0.4802 0.088 Uiso 1 1 d R . .
C62 C -0.104(11) 1.028(10) 0.805(5) 0.073(9) Uani 1 1 d U . .
H62 H -0.1613 0.9737 0.7882 0.088 Uiso 1 1 d R . .
C63 C -0.020(11) 0.717(9) 0.961(5) 0.074(10) Uani 1 1 d U . .
H63 H -0.0514 0.7557 0.9666 0.089 Uiso 1 1 d R . .
C64 C -0.049(12) 1.177(10) 0.841(5) 0.080(11) Uani 1 1 d U . .
C65 C 0.054(11) 0.392(9) 0.773(6) 0.077(11) Uani 1 1 d U . .
H65 H 0.0782 0.3967 0.8072 0.093 Uiso 1 1 d R . .
C66 C -0.367(11) 0.860(10) 0.826(5) 0.076(11) Uani 1 1 d U . .
H66 H -0.3957 0.8838 0.8475 0.092 Uiso 1 1 d R . .
C67 C -0.370(12) 0.597(9) 0.521(5) 0.076(11) Uani 1 1 d U . .
H67 H -0.4203 0.6014 0.4948 0.091 Uiso 1 1 d R . .
C68 C 0.057(12) 1.187(10) 0.850(5) 0.077(11) Uani 1 1 d U . .
H68 H 0.1142 1.2418 0.8649 0.092 Uiso 1 1 d R . .
C69 C 0.597(12) 0.988(11) 1.171(5) 0.084(15) Uani 1 1 d U . .
H69A H 0.6280 1.0465 1.1637 0.100 Uiso 1 1 d R . .
H69B H 0.6525 0.9655 1.1752 0.100 Uiso 1 1 d R . .
C70 C -0.130(12) 1.096(10) 0.820(5) 0.077(11) Uani 1 1 d U . .
H70 H -0.2023 1.0867 0.8162 0.092 Uiso 1 1 d R . .
C71 C 0.419(12) 0.593(10) 0.667(5) 0.079(11) Uani 1 1 d U . .
H71 H 0.4775 0.6173 0.6538 0.095 Uiso 1 1 d R . .
C72 C -0.412(11) 0.844(9) 0.775(5) 0.074(12) Uani 1 1 d U . .
H72 H -0.4728 0.8562 0.7631 0.089 Uiso 1 1 d R . .
C73 C -0.170(13) 0.814(11) 0.394(6) 0.088(14) Uani 1 1 d U . .
H73A H -0.2311 0.8166 0.4048 0.105 Uiso 1 1 d R . .
H73B H -0.1792 0.7527 0.3893 0.105 Uiso 1 1 d R . .
C74 C 0.263(12) 0.524(9) 0.709(5) 0.076(9) Uani 1 1 d U . .
H74 H 0.2077 0.4989 0.7239 0.091 Uiso 1 1 d R . .
C75 C 0.064(11) 0.623(10) 0.991(5) 0.078(10) Uani 1 1 d U . .
H75 H 0.0882 0.6000 1.0174 0.093 Uiso 1 1 d R . .
C76 C -0.176(14) 0.841(12) 0.346(6) 0.099(16) Uani 1 1 d U . .
H76A H -0.1147 0.8366 0.3352 0.119 Uiso 1 1 d R . .
H76B H -0.1635 0.9022 0.3513 0.119 Uiso 1 1 d R . .
C77 C 0.005(12) 0.313(10) 0.688(6) 0.080(12) Uani 1 1 d U . .
H77 H -0.0010 0.2637 0.6663 0.096 Uiso 1 1 d R . .
C78 C -0.262(12) 0.896(10) 0.932(5) 0.082(13) Uani 1 1 d U . .
H78 H -0.3421 0.8699 0.9231 0.099 Uiso 1 1 d R . .
C79 C 0.388(12) 0.507(10) 0.671(6) 0.083(12) Uani 1 1 d U . .
C80 C 0.047(12) 0.325(10) 0.738(5) 0.079(12) Uani 1 1 d U . .
H80 H 0.0728 0.2845 0.7497 0.094 Uiso 1 1 d R . .
C81 C 0.314(12) 0.475(10) 0.696(5) 0.079(11) Uani 1 1 d U . .
H81 H 0.2940 0.4176 0.7012 0.095 Uiso 1 1 d R . .
C82 C -0.431(12) 0.743(11) 0.544(6) 0.084(13) Uani 1 1 d U . .
H82 H -0.4809 0.6927 0.5162 0.100 Uiso 1 1 d R . .
C83 C -0.280(15) 0.786(12) 0.302(6) 0.106(17) Uani 1 1 d U . .
H83A H -0.2934 0.7247 0.2974 0.127 Uiso 1 1 d R . .
H83B H -0.3406 0.7920 0.3124 0.127 Uiso 1 1 d R . .
C84 C 0.550(15) 0.404(11) 0.622(7) 0.101(16) Uani 1 1 d DU . .
H84A H 0.4850 0.3545 0.6004 0.121 Uiso 1 1 d R . .
H84B H 0.5998 0.4227 0.6016 0.121 Uiso 1 1 d R . .
C85 C -0.033(13) 0.341(9) 0.580(6) 0.088(13) Uani 1 1 d DU . .
H85 H 0.0195 0.3157 0.5920 0.106 Uiso 1 1 d R . .
C86 C -0.166(13) 1.254(11) 0.851(6) 0.090(14) Uani 1 1 d U . .
H86A H -0.2050 1.2202 0.8723 0.108 Uiso 1 1 d R . .
H86B H -0.2077 1.2262 0.8164 0.108 Uiso 1 1 d R . .
C87 C -0.162(13) 1.344(12) 0.857(7) 0.101(16) Uani 1 1 d DU . .
H87A H -0.1404 1.3622 0.8933 0.121 Uiso 1 1 d R . .
H87B H -0.0998 1.3805 0.8466 0.121 Uiso 1 1 d R . .
C88 C -0.223(12) 0.993(10) 0.934(6) 0.086(14) Uani 1 1 d U . .
H88A H -0.2473 1.0019 0.9006 0.103 Uiso 1 1 d R . .
H88B H -0.2535 1.0182 0.9562 0.103 Uiso 1 1 d R . .
C89 C -0.223(13) 0.870(10) 0.980(6) 0.087(15) Uani 1 1 d U . .
H89A H -0.2297 0.9057 1.0077 0.104 Uiso 1 1 d R . .
H89B H -0.1462 0.8820 0.9859 0.104 Uiso 1 1 d R . .
C90 C -0.512(12) 0.770(11) 0.561(6) 0.088(15) Uani 1 1 d U . .
H90A H -0.4854 0.7899 0.5978 0.106 Uiso 1 1 d R . .
H90B H -0.5124 0.8201 0.5476 0.106 Uiso 1 1 d R . .
C91 C 0.564(13) 0.996(11) 1.221(5) 0.090(16) Uani 1 1 d U . .
H91A H 0.4978 1.0065 1.2149 0.108 Uiso 1 1 d R . .
H91B H 0.5481 0.9411 1.2323 0.108 Uiso 1 1 d R . .
C92 C 0.651(13) 1.067(11) 1.260(6) 0.093(17) Uani 1 1 d U . .
H92A H 0.7172 1.0565 1.2638 0.112 Uiso 1 1 d R . .
H92B H 0.6646 1.1208 1.2478 0.112 Uiso 1 1 d R . .
C93 C 0.288(12) 0.597(11) 0.994(6) 0.089(14) Uani 1 1 d U . .
H93A H 0.3219 0.5779 1.0222 0.107 Uiso 1 1 d R . .
H93B H 0.2740 0.6458 1.0070 0.107 Uiso 1 1 d R . .
C94 C 0.640(14) 1.082(11) 1.312(6) 0.098(19) Uani 1 1 d U . .
H94A H 0.6979 1.1384 1.3320 0.117 Uiso 1 1 d R . .
H94B H 0.5712 1.0872 1.3080 0.117 Uiso 1 1 d R . .
C95 C 0.643(14) 1.014(12) 1.339(5) 0.099(18) Uani 1 1 d DU . .
H95A H 0.7086 1.0043 1.3408 0.118 Uiso 1 1 d R . .
H95B H 0.5802 0.9587 1.3214 0.118 Uiso 1 1 d R . .
C96 C 0.520(13) 0.483(10) 0.635(6) 0.093(14) Uani 1 1 d DU . .
H96A H 0.5798 0.5331 0.6585 0.112 Uiso 1 1 d R . .
H96B H 0.4950 0.5015 0.6041 0.112 Uiso 1 1 d R . .
C97 C 0.625(14) 1.039(11) 1.392(5) 0.10(2) Uani 1 1 d DU . .
H97A H 0.5582 1.0474 1.3899 0.123 Uiso 1 1 d R . .
H97B H 0.6868 1.0941 1.4091 0.123 Uiso 1 1 d R . .
C98 C -0.110(11) 0.285(8) 0.537(6) 0.093(15) Uani 1 1 d DU . .
H98A H -0.0790 0.2698 0.5111 0.112 Uiso 1 1 d R . .
H98B H -0.1549 0.3145 0.5236 0.112 Uiso 1 1 d R . .
C99 C 0.628(15) 0.970(12) 1.424(6) 0.12(3) Uani 1 1 d DU . .
H99A H 0.6219 0.9856 1.4571 0.179 Uiso 1 1 d R . .
H99B H 0.6956 0.9636 1.4274 0.179 Uiso 1 1 d R . .
H99C H 0.5676 0.9148 1.4063 0.179 Uiso 1 1 d R . .
C100 C -0.307(14) 0.872(11) 0.549(6) 0.10(2) Uani 1 1 d U . .
H10A H -0.2476 0.9077 0.5372 0.150 Uiso 1 1 d R . .
H10B H -0.2778 0.8581 0.5797 0.150 Uiso 1 1 d R . .
H10C H -0.3496 0.9043 0.5543 0.150 Uiso 1 1 d R . .
C101 C 0.686(17) 0.179(14) 0.666(8) 0.12(2) Uani 1 1 d U . .
H10P H 0.6250 0.1435 0.6371 0.148 Uiso 1 1 d R . .
H10Q H 0.7480 0.2065 0.6536 0.148 Uiso 1 1 d R . .
C102 C 0.130(13) 0.439(12) 0.558(7) 0.10(3) Uani 1 1 d DU . .
H10D H 0.1479 0.4890 0.5426 0.157 Uiso 1 1 d R . .
H10E H 0.1098 0.3865 0.5330 0.157 Uiso 1 1 d R . .
H10F H 0.1917 0.4463 0.5849 0.157 Uiso 1 1 d R . .
C103 C -0.375(13) 0.790(11) 0.517(6) 0.095(14) Uani 1 1 d U . .
H10G H -0.4218 0.8004 0.4888 0.114 Uiso 1 1 d R . .
H10H H -0.3316 0.7636 0.5043 0.114 Uiso 1 1 d R . .
C104 C -0.109(13) 1.035(12) 0.950(6) 0.10(2) Uani 1 1 d U . .
H10R H -0.0840 1.0968 0.9507 0.144 Uiso 1 1 d R . .
H10T H -0.0794 1.0090 0.9280 0.144 Uiso 1 1 d R . .
H10X H -0.0856 1.0263 0.9833 0.144 Uiso 1 1 d R . .
C105 C -0.260(15) 1.449(11) 0.841(7) 0.119(19) Uani 1 1 d DU . .
H10J H -0.2142 1.4835 0.8739 0.143 Uiso 1 1 d R . .
H10K H -0.2144 1.4704 0.8189 0.143 Uiso 1 1 d R . .
C106 C 0.714(17) 0.120(14) 0.695(8) 0.13(2) Uani 1 1 d U . .
H10Y H 0.6580 0.0986 0.7120 0.152 Uiso 1 1 d R . .
H10Z H 0.7819 0.1550 0.7216 0.152 Uiso 1 1 d R . .
C107 C -0.286(14) 0.779(11) 0.977(6) 0.10(3) Uani 1 1 d U . .
H10W H -0.2568 0.7662 1.0080 0.149 Uiso 1 1 d R . .
H20K H -0.2786 0.7432 0.9495 0.149 Uiso 1 1 d R . .
H20L H -0.3615 0.7670 0.9717 0.149 Uiso 1 1 d R . .
C108 C 0.727(17) 0.046(13) 0.674(8) 0.13(3) Uani 1 1 d U . .
H10M H 0.7396 0.0150 0.7001 0.194 Uiso 1 1 d R . .
H10N H 0.7878 0.0644 0.6607 0.194 Uiso 1 1 d R . .
H10O H 0.6612 0.0086 0.6479 0.194 Uiso 1 1 d R . .
C109 C 0.032(10) 0.439(8) 0.574(6) 0.088(13) Uani 1 1 d DU . .
H20G H -0.0190 0.4548 0.5516 0.106 Uiso 1 1 d R . .
H20H H 0.0583 0.4784 0.6069 0.106 Uiso 1 1 d R . .
C110 C 0.668(17) 0.249(13) 0.686(7) 0.12(2) Uani 1 1 d DU . .
H11A H 0.7315 0.2925 0.7127 0.146 Uiso 1 1 d R . .
H11B H 0.6087 0.2269 0.7010 0.146 Uiso 1 1 d R . .
C111 C -0.198(14) 0.201(11) 0.543(7) 0.12(3) Uani 1 1 d DU . .
H11C H -0.2579 0.1638 0.5138 0.176 Uiso 1 1 d R . .
H11D H -0.2266 0.2165 0.5691 0.176 Uiso 1 1 d R . .
H11E H -0.1540 0.1705 0.5544 0.176 Uiso 1 1 d R . .
C112 C 0.594(15) 0.369(12) 0.659(7) 0.109(18) Uani 1 1 d DU . .
H21C H 0.5433 0.3460 0.6781 0.131 Uiso 1 1 d R . .
H21D H 0.6582 0.4178 0.6813 0.131 Uiso 1 1 d R . .
C113 C -0.282(15) 0.814(12) 0.254(7) 0.111(18) Uani 1 1 d U . .
H21E H -0.2205 0.8107 0.2435 0.134 Uiso 1 1 d R . .
H21F H -0.2733 0.8746 0.2574 0.134 Uiso 1 1 d R . .
C114 C -0.618(14) 0.703(12) 0.551(7) 0.11(3) Uani 1 1 d U . .
H11G H -0.6590 0.7293 0.5650 0.158 Uiso 1 1 d R . .
H11H H -0.6211 0.6521 0.5646 0.158 Uiso 1 1 d R . .
H11I H -0.6492 0.6850 0.5150 0.158 Uiso 1 1 d R . .
C115 C -0.248(13) 1.361(11) 0.843(7) 0.109(18) Uani 1 1 d DU . .
H21G H -0.3014 1.3310 0.8591 0.131 Uiso 1 1 d R . .
H21H H -0.2784 1.3282 0.8078 0.131 Uiso 1 1 d R . .
C116 C 0.630(16) 0.295(12) 0.645(7) 0.115(19) Uani 1 1 d DU . .
H21I H 0.6911 0.3208 0.6318 0.139 Uiso 1 1 d R . .
H11J H 0.5696 0.2510 0.6174 0.139 Uiso 1 1 d R . .
C118 C -0.406(17) 0.711(15) 0.082(8) 0.14(3) Uani 1 1 d U . .
H11N H -0.4441 0.6592 0.0558 0.207 Uiso 1 1 d R . .
H11O H -0.3286 0.7339 0.0856 0.207 Uiso 1 1 d R . .
H11P H -0.4323 0.7549 0.0747 0.207 Uiso 1 1 d R . .
C119 C -0.379(15) 1.549(14) 0.801(7) 0.14(2) Uani 1 1 d DU . .
H21K H -0.3198 1.6073 0.8120 0.168 Uiso 1 1 d R . .
H21L H -0.3963 1.5344 0.7650 0.168 Uiso 1 1 d R . .
C120 C -0.378(15) 0.759(12) 0.216(5) 0.113(18) Uani 1 1 d DU . .
H12A H -0.4224 0.7104 0.2283 0.135 Uiso 1 1 d R . .
H12B H -0.4185 0.7936 0.2069 0.135 Uiso 1 1 d R . .
C121 C -0.430(16) 0.688(13) 0.124(5) 0.12(2) Uani 1 1 d DU . .
H12C H -0.4362 0.6278 0.1200 0.141 Uiso 1 1 d R . .
H12D H -0.5037 0.6830 0.1204 0.141 Uiso 1 1 d R . .
C122 C 0.373(12) 0.625(11) 0.968(6) 0.10(2) Uani 1 1 d DU . .
H12E H 0.4397 0.6724 0.9892 0.150 Uiso 1 1 d R . .
H12F H 0.3406 0.6448 0.9407 0.150 Uiso 1 1 d R . .
H12G H 0.3884 0.5768 0.9558 0.150 Uiso 1 1 d R . .
C123 C -0.356(15) 0.732(13) 0.176(6) 0.116(19) Uani 1 1 d DU . .
H32E H -0.3363 0.6852 0.1863 0.139 Uiso 1 1 d R . .
H32F H -0.2871 0.7781 0.1762 0.139 Uiso 1 1 d R . .
C124 C -0.343(17) 1.490(16) 0.830(8) 0.18(2) Uani 1 1 d DU . .
H12H H -0.3341 1.5089 0.8657 0.215 Uiso 1 1 d R . .
H12I H -0.4103 1.4366 0.8196 0.215 Uiso 1 1 d R . .
C125 C 0.198(11) 0.527(9) 0.974(6) 0.088(13) Uani 1 1 d DU . .
H125 H 0.1631 0.5068 0.9997 0.105 Uiso 1 1 d R . .
C126 C -0.45(5) 1.58(5) 0.816(15) 1.18(2) Uani 1 1 d DU . .
H32I H -0.5157 1.5562 0.7862 1.420 Uiso 1 1 d R . .
H12J H -0.4352 1.6475 0.8225 1.420 Uiso 1 1 d R . .
C127 C 0.196(13) 0.444(10) 0.946(6) 0.092(13) Uani 1 1 d DU . .
H12K H 0.1235 0.3976 0.9310 0.110 Uiso 1 1 d R . .
H12L H 0.2331 0.4574 0.9208 0.110 Uiso 1 1 d R . .
C128 C 0.271(14) 0.420(11) 0.984(6) 0.11(2) Uani 1 1 d DU . .
H12M H 0.2809 0.3696 0.9698 0.163 Uiso 1 1 d R . .
H12N H 0.2325 0.4062 1.0082 0.163 Uiso 1 1 d R . .
H12O H 0.3417 0.4682 0.9993 0.163 Uiso 1 1 d R . .
O1 O -0.231(7) 0.850(7) 0.895(3) 0.09(3) Uani 1 1 d . . .
O2 O -0.396(9) 0.699(8) 0.580(3) 0.09(3) Uani 1 1 d . . .
O3 O -0.078(10) 0.364(8) 0.617(4) 0.10(4) Uani 1 1 d . . .
O4 O 0.116(11) 0.536(8) 0.936(4) 0.11(4) Uani 1 1 d . . .
Ho1 Ho 0.0236(3) 0.7357(3) 0.75632(16) 0.042(2) Uani 1 1 d . . .
N1 N -0.144(6) 0.745(5) 0.771(3) 0.05(2) Uani 1 1 d . . .
N2 N -0.252(6) 0.730(6) 0.686(3) 0.05(2) Uani 1 1 d . . .
N3 N -0.142(6) 0.648(5) 0.683(3) 0.043(19) Uani 1 1 d . . .
N4 N -0.101(7) 0.530(5) 0.652(3) 0.05(2) Uani 1 1 d . . .
N5 N -0.018(7) 0.574(5) 0.742(3) 0.044(19) Uani 1 1 d . . .
N6 N 0.049(8) 0.558(7) 0.827(3) 0.06(2) Uani 1 1 d . . .
N7 N -0.017(7) 0.674(6) 0.830(3) 0.046(19) Uani 1 1 d . . .
N8 N -0.101(7) 0.762(6) 0.861(3) 0.05(2) Uani 1 1 d . . .
N9 N 0.020(6) 0.860(5) 0.720(3) 0.038(17) Uani 1 1 d . . .
N10 N 0.104(6) 0.734(5) 0.688(3) 0.041(18) Uani 1 1 d . . .
N11 N 0.201(6) 0.737(5) 0.794(3) 0.041(18) Uani 1 1 d . . .
N12 N 0.116(6) 0.864(5) 0.826(3) 0.037(17) Uani 1 1 d . . .
N13 N 0.434(19) 0.447(16) 0.654(10) 0.18(8) Uani 1 1 d DU . .
N14 N -0.071(12) 0.864(8) 0.432(4) 0.09(4) Uani 1 1 d D . .
N15 N -0.064(16) 1.253(10) 0.860(7) 0.12(5) Uani 1 1 d D . .
N16 N 0.533(9) 0.916(9) 1.082(4) 0.08(3) Uani 1 1 d D . .
H13A H 0.39(8) 0.39(3) 0.65(4) 0.097 Uiso 1 1 d D . .
H14B H -0.06(12) 0.92(3) 0.44(6) 0.097 Uiso 1 1 d D . .
H15B H -0.06(13) 1.28(10) 0.83(4) 0.097 Uiso 1 1 d D . .
H16A H 0.60(4) 0.95(8) 1.09(6) 0.097 Uiso 1 1 d D . .
C117 C -0.465(17) 1.565(19) 0.870(7) 0.17(3) Uani 1 1 d DU . .
H11F H -0.4984 1.5027 0.8669 0.259 Uiso 1 1 calc R . .
H11K H -0.5095 1.5915 0.8804 0.259 Uiso 1 1 calc R . .
H11L H -0.3935 1.5897 0.8938 0.259 Uiso 1 1 calc R . .

loop_
_atom_site_aniso_label
_atom_site_aniso_U_11
_atom_site_aniso_U_22
_atom_site_aniso_U_33
_atom_site_aniso_U_23
_atom_site_aniso_U_13
_atom_site_aniso_U_12
C1 0.078(13) 0.087(14) 0.064(13) 0.020(13) 0.026(12) 0.048(12)
C2 0.077(14) 0.086(14) 0.062(13) 0.021(13) 0.026(12) 0.049(13)
C3 0.076(14) 0.087(14) 0.062(13) 0.021(13) 0.026(12) 0.049(13)
C4 0.077(13) 0.089(14) 0.064(13) 0.020(12) 0.027(12) 0.047(12)
C5 0.075(13) 0.088(14) 0.062(13) 0.020(12) 0.026(12) 0.049(12)
C6 0.076(14) 0.088(14) 0.063(14) 0.020(13) 0.025(13) 0.050(13)
C7 0.076(13) 0.089(14) 0.063(13) 0.019(13) 0.026(12) 0.050(12)
C8 0.077(14) 0.087(14) 0.065(14) 0.019(13) 0.027(13) 0.050(13)
C9 0.081(14) 0.088(15) 0.067(14) 0.020(13) 0.026(13) 0.048(13)
C10 0.076(15) 0.088(15) 0.062(15) 0.020(14) 0.025(14) 0.048(14)
C11 0.078(13) 0.087(13) 0.063(12) 0.021(11) 0.026(11) 0.048(11)
C12 0.076(14) 0.088(15) 0.062(14) 0.020(13) 0.025(13) 0.049(13)
C13 0.080(15) 0.088(15) 0.067(14) 0.020(14) 0.026(13) 0.049(14)
C14 0.078(14) 0.087(15) 0.062(14) 0.022(14) 0.025(13) 0.047(13)
C15 0.075(14) 0.090(15) 0.064(14) 0.018(13) 0.026(13) 0.050(13)
C16 0.079(15) 0.095(16) 0.068(15) 0.015(14) 0.026(14) 0.048(14)
C17 0.076(14) 0.088(15) 0.063(14) 0.020(14) 0.025(13) 0.048(13)
C18 0.076(14) 0.091(15) 0.064(14) 0.018(13) 0.027(13) 0.049(13)
C19 0.077(14) 0.090(15) 0.065(14) 0.019(14) 0.024(13) 0.050(13)
C20 0.078(13) 0.089(14) 0.065(13) 0.021(13) 0.026(12) 0.047(12)
C21 0.076(12) 0.088(13) 0.063(12) 0.020(11) 0.026(11) 0.049(11)
C22 0.075(14) 0.088(15) 0.062(14) 0.020(13) 0.026(13) 0.050(13)
C23 0.077(16) 0.089(17) 0.061(16) 0.020(15) 0.024(15) 0.047(15)
C24 0.075(13) 0.088(14) 0.063(13) 0.020(13) 0.026(12) 0.049(12)
C25 0.078(17) 0.090(17) 0.062(17) 0.020(16) 0.023(16) 0.045(16)
C26 0.077(14) 0.087(14) 0.064(13) 0.019(13) 0.028(12) 0.050(13)
C27 0.079(15) 0.089(15) 0.066(15) 0.019(14) 0.027(14) 0.049(14)
C28 0.080(15) 0.088(15) 0.063(14) 0.022(14) 0.024(13) 0.046(13)
C29 0.079(15) 0.090(15) 0.068(15) 0.018(14) 0.027(13) 0.050(14)
C30 0.076(12) 0.089(13) 0.064(12) 0.019(11) 0.025(11) 0.050(11)
C31 0.077(15) 0.087(16) 0.062(15) 0.021(15) 0.025(14) 0.049(14)
C32 0.078(13) 0.088(13) 0.066(13) 0.019(12) 0.027(12) 0.050(12)
C33 0.078(15) 0.088(15) 0.065(15) 0.019(14) 0.027(14) 0.050(14)
C34 0.079(14) 0.089(15) 0.064(14) 0.020(13) 0.024(13) 0.047(13)
C35 0.075(15) 0.088(16) 0.063(15) 0.019(14) 0.026(14) 0.051(14)
C36 0.077(14) 0.087(14) 0.062(14) 0.021(13) 0.026(13) 0.049(13)
C37 0.085(17) 0.092(17) 0.066(17) 0.022(16) 0.023(16) 0.043(16)
C38 0.076(15) 0.092(16) 0.066(15) 0.017(14) 0.026(14) 0.049(14)
C39 0.078(14) 0.090(14) 0.064(13) 0.021(13) 0.026(13) 0.046(13)
C40 0.082(16) 0.090(17) 0.064(16) 0.022(16) 0.024(15) 0.044(15)
C41 0.078(15) 0.088(15) 0.064(14) 0.020(14) 0.025(13) 0.047(13)
C42 0.086(15) 0.092(16) 0.072(15) 0.018(14) 0.025(14) 0.046(14)
C43 0.077(13) 0.089(13) 0.063(13) 0.021(12) 0.025(12) 0.047(12)
C44 0.077(15) 0.088(16) 0.064(15) 0.020(14) 0.025(14) 0.049(14)
C45 0.076(15) 0.088(15) 0.064(15) 0.020(14) 0.025(14) 0.050(14)
C46 0.080(14) 0.090(14) 0.066(13) 0.021(13) 0.026(13) 0.045(13)
C47 0.077(14) 0.092(15) 0.066(14) 0.017(14) 0.026(13) 0.049(13)
C48 0.080(13) 0.089(14) 0.064(13) 0.021(12) 0.024(12) 0.046(12)
C49 0.084(15) 0.090(15) 0.070(15) 0.019(14) 0.025(14) 0.047(14)
C50 0.079(16) 0.089(16) 0.064(16) 0.019(15) 0.024(15) 0.046(15)
C51 0.083(15) 0.089(16) 0.069(15) 0.020(14) 0.025(14) 0.047(14)
C52 0.077(17) 0.090(18) 0.061(17) 0.020(16) 0.024(16) 0.046(16)
C53 0.083(17) 0.090(17) 0.065(16) 0.022(16) 0.023(15) 0.043(15)
C54 0.078(14) 0.091(15) 0.066(14) 0.019(14) 0.024(13) 0.050(13)
C55 0.08(2) 0.09(2) 0.06(2) 0.020(19) 0.021(19) 0.042(19)
C56 0.082(14) 0.091(14) 0.070(14) 0.021(13) 0.025(13) 0.044(13)
C57 0.076(16) 0.093(17) 0.066(17) 0.016(16) 0.025(15) 0.050(15)
C58 0.080(15) 0.090(15) 0.069(15) 0.018(14) 0.027(13) 0.049(14)
C59 0.081(15) 0.091(16) 0.067(15) 0.019(14) 0.023(14) 0.046(14)
C60 0.080(16) 0.091(16) 0.065(16) 0.021(15) 0.026(15) 0.044(15)
C61 0.080(16) 0.089(17) 0.064(16) 0.019(15) 0.024(15) 0.046(15)
C62 0.078(14) 0.091(14) 0.067(14) 0.018(13) 0.024(13) 0.050(13)
C63 0.079(15) 0.091(16) 0.065(15) 0.021(14) 0.026(14) 0.045(14)
C64 0.082(17) 0.097(17) 0.071(17) 0.019(16) 0.021(16) 0.049(16)
C65 0.084(17) 0.090(17) 0.070(17) 0.019(16) 0.025(16) 0.047(16)
C66 0.079(16) 0.095(17) 0.068(16) 0.014(16) 0.026(15) 0.049(15)
C67 0.081(16) 0.091(17) 0.066(16) 0.019(15) 0.023(15) 0.045(15)
C68 0.080(16) 0.094(17) 0.069(16) 0.019(16) 0.023(15) 0.049(15)
C69 0.09(2) 0.10(2) 0.06(2) 0.02(2) 0.02(2) 0.04(2)
C70 0.080(16) 0.094(17) 0.069(16) 0.019(16) 0.023(15) 0.050(15)
C71 0.083(17) 0.093(17) 0.073(17) 0.017(16) 0.027(16) 0.048(16)
C72 0.077(17) 0.094(18) 0.067(17) 0.015(17) 0.025(16) 0.050(16)
C73 0.09(2) 0.10(2) 0.07(2) 0.021(19) 0.021(19) 0.039(19)
C74 0.081(14) 0.090(14) 0.070(14) 0.018(13) 0.026(13) 0.049(13)
C75 0.082(15) 0.092(15) 0.068(15) 0.021(14) 0.025(14) 0.043(14)
C76 0.10(2) 0.11(2) 0.08(2) 0.02(2) 0.02(2) 0.03(2)
C77 0.087(18) 0.091(18) 0.073(18) 0.018(17) 0.024(17) 0.046(17)
C78 0.084(19) 0.10(2) 0.071(19) 0.012(19) 0.026(18) 0.046(18)
C79 0.087(17) 0.095(18) 0.076(17) 0.016(17) 0.026(16) 0.048(16)
C80 0.086(18) 0.090(18) 0.071(18) 0.019(17) 0.024(17) 0.047(16)
C81 0.084(17) 0.093(17) 0.074(17) 0.017(16) 0.026(16) 0.048(16)
C82 0.086(19) 0.10(2) 0.072(19) 0.018(18) 0.022(18) 0.044(18)
C83 0.11(3) 0.11(3) 0.08(2) 0.02(2) 0.02(2) 0.03(2)
C84 0.10(2) 0.11(3) 0.09(2) 0.01(2) 0.02(2) 0.04(2)
C85 0.091(19) 0.097(19) 0.078(19) 0.016(18) 0.023(18) 0.043(18)
C86 0.09(2) 0.11(2) 0.08(2) 0.020(19) 0.016(19) 0.048(19)
C87 0.09(2) 0.12(2) 0.09(2) 0.02(2) 0.01(2) 0.05(2)
C88 0.09(2) 0.10(2) 0.07(2) 0.01(2) 0.02(2) 0.04(2)
C89 0.09(2) 0.10(2) 0.07(2) 0.01(2) 0.03(2) 0.04(2)
C90 0.09(2) 0.10(2) 0.08(2) 0.02(2) 0.02(2) 0.04(2)
C91 0.09(3) 0.10(3) 0.07(2) 0.02(2) 0.02(2) 0.03(2)
C92 0.09(3) 0.11(3) 0.07(3) 0.02(3) 0.02(3) 0.03(3)
C93 0.090(18) 0.096(19) 0.081(19) 0.020(17) 0.023(17) 0.039(17)
C94 0.10(3) 0.11(3) 0.07(3) 0.02(3) 0.02(3) 0.03(3)
C95 0.10(3) 0.11(3) 0.07(3) 0.02(3) 0.02(3) 0.03(3)
C96 0.09(2) 0.10(2) 0.08(2) 0.02(2) 0.02(2) 0.044(19)
C97 0.10(3) 0.11(3) 0.07(3) 0.02(3) 0.01(3) 0.03(3)
C98 0.10(2) 0.10(2) 0.08(2) 0.02(2) 0.02(2) 0.04(2)
C99 0.11(5) 0.12(5) 0.08(5) 0.01(5) 0.01(5) 0.02(5)
C100 0.10(3) 0.11(3) 0.08(3) 0.01(3) 0.02(3) 0.04(3)
C101 0.12(3) 0.12(3) 0.11(3) 0.01(3) 0.02(3) 0.04(3)
C102 0.10(4) 0.11(4) 0.09(4) 0.01(3) 0.02(3) 0.03(3)
C103 0.09(2) 0.12(2) 0.07(2) 0.02(2) 0.02(2) 0.04(2)
C104 0.09(3) 0.11(3) 0.08(3) 0.01(3) 0.02(3) 0.04(3)
C105 0.10(2) 0.14(2) 0.10(2) 0.03(2) 0.00(2) 0.04(2)
C106 0.12(4) 0.12(4) 0.11(4) 0.01(3) 0.02(3) 0.04(3)
C107 0.10(4) 0.11(4) 0.08(4) 0.01(4) 0.02(4) 0.04(4)
C108 0.13(5) 0.12(5) 0.11(5) 0.01(4) 0.02(4) 0.04(4)
C109 0.091(18) 0.097(19) 0.078(18) 0.017(18) 0.024(17) 0.042(17)
C110 0.12(3) 0.12(3) 0.11(3) 0.01(3) 0.02(3) 0.04(3)
C111 0.11(5) 0.11(5) 0.10(5) 0.01(4) 0.02(4) 0.03(4)
C112 0.11(3) 0.11(3) 0.10(3) 0.01(3) 0.02(3) 0.04(2)
C113 0.11(3) 0.11(3) 0.09(3) 0.02(2) 0.02(2) 0.03(2)
C114 0.10(4) 0.11(4) 0.09(4) 0.01(4) 0.02(4) 0.04(4)
C115 0.10(2) 0.12(2) 0.09(2) 0.03(2) 0.00(2) 0.04(2)
C116 0.11(3) 0.12(3) 0.10(3) 0.01(3) 0.02(3) 0.04(3)
C118 0.12(4) 0.15(4) 0.10(4) 0.02(4) 0.02(4) 0.03(4)
C119 0.11(3) 0.17(3) 0.10(3) 0.04(2) -0.01(2) 0.04(2)
C120 0.11(3) 0.11(3) 0.09(3) 0.02(2) 0.02(2) 0.03(2)
C121 0.11(3) 0.12(3) 0.09(3) 0.02(3) 0.02(3) 0.03(3)
C122 0.10(3) 0.10(3) 0.09(3) 0.02(3) 0.02(3) 0.04(3)
C123 0.11(3) 0.12(3) 0.09(3) 0.02(3) 0.02(3) 0.03(3)
C124 0.10(2) 0.28(2) 0.10(2) 0.04(2) -0.01(2) 0.04(2)
C125 0.089(17) 0.096(17) 0.079(17) 0.020(16) 0.023(16) 0.039(16)
C126 1.20(2) 0.79(2) 1.37(2) 0.061(11) -0.641(11) 0.845(12)
C127 0.092(15) 0.093(15) 0.089(15) 0.020(10) 0.025(10) 0.038(10)
C128 0.11(3) 0.11(3) 0.10(3) 0.02(3) 0.02(3) 0.03(3)
O1 0.07(6) 0.14(9) 0.06(6) 0.00(5) 0.03(5) 0.06(6)
O2 0.10(7) 0.14(9) 0.05(5) 0.01(6) 0.00(5) 0.08(7)
O3 0.15(10) 0.12(8) 0.06(6) -0.01(6) 0.02(6) 0.09(8)
O4 0.15(10) 0.13(9) 0.06(6) 0.02(6) 0.00(6) 0.08(8)
Ho1 0.041(3) 0.056(3) 0.032(3) 0.009(2) 0.0134(19) 0.023(2)
N1 0.04(4) 0.05(5) 0.04(5) 0.01(4) 0.01(4) 0.01(4)
N2 0.04(4) 0.07(6) 0.05(5) 0.01(4) 0.01(4) 0.02(4)
N3 0.05(5) 0.06(5) 0.03(4) 0.01(4) 0.01(4) 0.03(4)
N4 0.06(5) 0.05(5) 0.04(5) 0.00(4) 0.01(4) 0.02(4)
N5 0.06(5) 0.05(5) 0.03(4) 0.01(4) 0.01(4) 0.02(4)
N6 0.07(6) 0.08(7) 0.04(5) 0.02(5) 0.02(5) 0.04(5)
N7 0.05(5) 0.06(5) 0.04(4) 0.01(4) 0.02(4) 0.03(4)
N8 0.04(5) 0.08(6) 0.03(4) 0.01(4) 0.01(4) 0.03(4)
N9 0.04(4) 0.04(4) 0.04(4) 0.00(3) 0.01(3) 0.02(3)
N10 0.03(4) 0.06(5) 0.03(4) 0.01(4) 0.01(3) 0.02(4)
N11 0.04(4) 0.05(5) 0.03(4) 0.01(4) 0.01(3) 0.02(4)
N12 0.03(4) 0.05(4) 0.03(4) 0.01(3) 0.01(3) 0.02(3)
N13 0.17(11) 0.19(12) 0.19(12) 0.04(9) 0.07(9) 0.07(9)
N14 0.13(10) 0.07(7) 0.05(7) 0.01(6) 0.01(7) 0.02(8)
N15 0.19(15) 0.11(11) 0.13(13) 0.05(10) 0.08(12) 0.12(11)
N16 0.07(7) 0.12(10) 0.04(5) 0.01(6) 0.00(5) 0.03(7)
C117 0.13(4) 0.22(4) 0.13(4) 0.05(4) -0.02(4) 0.06(4)

loop_
_atom_type_symbol
_atom_type_description
_atom_type_scat_dispersion_real
_atom_type_scat_dispersion_imag
_atom_type_scat_source
C C 0.0033 0.0016 'International Tables Vol C Tables 4.2.6.8 and 6.1.1.4'
H H 0.0000 0.0000 'International Tables Vol C Tables 4.2.6.8 and 6.1.1.4'
O O 0.0106 0.0060 'International Tables Vol C Tables 4.2.6.8 and 6.1.1.4'
Ho Ho -0.2175 4.6783 'International Tables Vol C Tables 4.2.6.8 and 6.1.1.4'
N N 0.0061 0.0033 'International Tables Vol C Tables 4.2.6.8 and 6.1.1.4'

loop_
_geom_angle_atom_site_label_1
_geom_angle_atom_site_label_2
_geom_angle_atom_site_label_3
_geom_angle
_geom_angle_site_symmetry_1
_geom_angle_site_symmetry_3
_geom_angle_publ_flag
N4 C1 N3 128(10) . . ?
N4 C1 C41 121(10) . . ?
N3 C1 C41 111(10) . . ?
N10 C2 C11 126(10) . . ?
N10 C2 C36 109(10) . . ?
C11 C2 C36 125(10) . . ?
N9 C3 C11 126(10) . . ?
N9 C3 C31 108(10) . . ?
C11 C3 C31 126(10) . . ?
N8 C4 N7 128(10) . . ?
N8 C4 C39 122(10) . . ?
N7 C4 C39 110(10) . . ?
N12 C5 C22 109(10) . . ?
N12 C5 C21 127(10) . . ?
C22 C5 C21 124(10) . . ?
N9 C6 C45 111(10) . . ?
N9 C6 C30 126(10) . . ?
C45 C6 C30 123(10) . . ?
N12 C7 C35 110(10) . . ?
N12 C7 C30 127(10) . . ?
C35 C7 C30 123(10) . . ?
N11 C8 C32 128(10) . . ?
N11 C8 C33 110(10) . . ?
C32 C8 C33 122(10) . . ?
N5 C9 N6 130(10) . . ?
N5 C9 C51 111(10) . . ?
N6 C9 C51 119(10) . . ?
C12 C10 C23 123(10) . . ?
C12 C10 H10 118.7 . . ?
C23 C10 H10 118.7 . . ?
C3 C11 C2 125(10) . . ?
C3 C11 C14 118(10) . . ?
C2 C11 C14 116(10) . . ?
C10 C12 C43 116(10) . . ?
C10 C12 C21 122(10) . . ?
C43 C12 C21 122(10) . . ?
N4 C13 N5 127(10) . . ?
N4 C13 C49 122(10) . . ?
N5 C13 C49 111(10) . . ?
C28 C14 C48 115(10) . . ?
C28 C14 C11 121(10) . . ?
C48 C14 C11 124(10) . . ?
N2 C15 N1 127(10) . . ?
N2 C15 C38 121(10) . . ?
N1 C15 C38 111(10) . . ?
C66 C16 O1 128(10) . . ?
C66 C16 C47 118(10) . . ?
O1 C16 C47 114(10) . . ?
N2 C17 N3 126(10) . . ?
N2 C17 C34 122(10) . . ?
N3 C17 C34 111(10) . . ?
N8 C18 N1 126(10) . . ?
N8 C18 C47 123(10) . . ?
N1 C18 C47 111(10) . . ?
C54 C19 C62 116(10) . . ?
C54 C19 C30 122(10) . . ?
C62 C19 C30 122(10) . . ?
N6 C20 N7 127(10) . . ?
N6 C20 C46 122(10) . . ?
N7 C20 C46 111(10) . . ?
C24 C21 C5 124(10) . . ?
C24 C21 C12 118(10) . . ?
C5 C21 C12 118(10) . . ?
C35 C22 C5 107(10) . . ?
C35 C22 H22 127.0 . . ?
C5 C22 H22 125.8 . . ?
C25 C23 C10 120(10) . . ?
C25 C23 H23 120.3 . . ?
C10 C23 H23 119.5 . . ?
N11 C24 C21 128(10) . . ?
N11 C24 C44 107(10) . . ?
C21 C24 C44 125(10) . . ?
C23 C25 C52 119(10) . . ?
C23 C25 N16 119(10) . . ?
C52 C25 N16 121(10) . . ?
N10 C26 C32 128(10) . . ?
N10 C26 C27 108(10) . . ?
C32 C26 C27 124(10) . . ?
C36 C27 C26 108(10) . . ?
C36 C27 H27 126.0 . . ?
C26 C27 H27 125.6 . . ?
C14 C28 C53 122(10) . . ?
C14 C28 H28 118.9 . . ?
C53 C28 H28 119.3 . . ?
C74 C29 C58 115(10) . . ?
C74 C29 C32 123(10) . . ?
C58 C29 C32 122(10) . . ?
C7 C30 C6 123(10) . . ?
C7 C30 C19 117(10) . . ?
C6 C30 C19 119(10) . . ?
C45 C31 C3 108(10) . . ?
C45 C31 H31 127.1 . . ?
C3 C31 H31 125.2 . . ?
C8 C32 C26 123(10) . . ?
C8 C32 C29 118(10) . . ?
C26 C32 C29 119(10) . . ?
C44 C33 C8 107(10) . . ?
C44 C33 H33 125.8 . . ?
C8 C33 H33 127.4 . . ?
C59 C34 C41 122(10) . . ?
C59 C34 C17 134(10) . . ?
C41 C34 C17 104(10) . . ?
C22 C35 C7 107(10) . . ?
C22 C35 H35 125.7 . . ?
C7 C35 H35 127.3 . . ?
C27 C36 C2 108(10) . . ?
C27 C36 H36 126.3 . . ?
C2 C36 H36 125.9 . . ?
C40 C37 C53 116(10) . . ?
C40 C37 N14 124(10) . . ?
C53 C37 N14 120(10) . . ?
C57 C38 C47 121(10) . . ?
C57 C38 C15 132(10) . . ?
C47 C38 C15 106(10) . . ?
C46 C39 C63 122(10) . . ?
C46 C39 C4 107(10) . . ?
C63 C39 C4 131(10) . . ?
C48 C40 C37 123(10) . . ?
C48 C40 H40 118.5 . . ?
C37 C40 H40 118.4 . . ?
C34 C41 C50 122(10) . . ?
C34 C41 C1 108(10) . . ?
C50 C41 C1 131(10) . . ?
O3 C42 C49 118(10) . . ?
O3 C42 C77 126(10) . . ?
C49 C42 C77 115(10) . . ?
C12 C43 C52 121(10) . . ?
C12 C43 H43 120.2 . . ?
C52 C43 H43 119.0 . . ?
C33 C44 C24 109(10) . . ?
C33 C44 H44 126.5 . . ?
C24 C44 H44 124.9 . . ?
C31 C45 C6 108(10) . . ?
C31 C45 H45 125.5 . . ?
C6 C45 H45 126.8 . . ?
C39 C46 C56 120(10) . . ?
C39 C46 C20 105(10) . . ?
C56 C46 C20 135(10) . . ?
C38 C47 C16 119(10) . . ?
C38 C47 C18 106(10) . . ?
C16 C47 C18 135(10) . . ?
C40 C48 C14 122(10) . . ?
C40 C48 H48 119.7 . . ?
C14 C48 H48 117.8 . . ?
C42 C49 C51 122(10) . . ?
C42 C49 C13 135(10) . . ?
C51 C49 C13 104(10) . . ?
C61 C50 C41 117(10) . . ?
C61 C50 H50 121.6 . . ?
C41 C50 H50 121.8 . . ?
C49 C51 C65 120(10) . . ?
C49 C51 C9 107(10) . . ?
C65 C51 C9 133(10) . . ?
C25 C52 C43 120(10) . . ?
C25 C52 H52 120.2 . . ?
C43 C52 H52 119.4 . . ?
C37 C53 C28 121(10) . . ?
C37 C53 H53 119.2 . . ?
C28 C53 H53 119.6 . . ?
C19 C54 C68 122(10) . . ?
C19 C54 H54 119.1 . . ?
C68 C54 H54 119.4 . . ?
N16 C55 C69 111(10) . . ?
N16 C55 H55A 109.6 . . ?
C69 C55 H55A 111.0 . . ?
N16 C55 H55B 109.6 . . ?
C69 C55 H55B 108.0 . . ?
H55A C55 H55B 108.0 . . ?
O4 C56 C75 125(10) . . ?
O4 C56 C46 119(10) . . ?
C75 C56 C46 115(10) . . ?
C72 C57 C38 117(10) . . ?
C72 C57 H57 122.6 . . ?
C38 C57 H57 120.8 . . ?
C71 C58 C29 119(10) . . ?
C71 C58 H58 121.1 . . ?
C29 C58 H58 120.1 . . ?
C34 C59 C67 118(10) . . ?
C34 C59 O2 119(10) . . ?
C67 C59 O2 123(10) . . ?
C75 C60 C63 123(10) . . ?
C75 C60 H60 119.0 . . ?
C63 C60 H60 118.2 . . ?
C50 C61 C67 121(10) . . ?
C50 C61 H61 119.3 . . ?
C67 C61 H61 119.3 . . ?
C19 C62 C70 124(10) . . ?
C19 C62 H62 118.1 . . ?
C70 C62 H62 118.0 . . ?
C60 C63 C39 115(10) . . ?
C60 C63 H63 123.3 . . ?
C39 C63 H63 121.3 . . ?
C70 C64 C68 118(10) . . ?
C70 C64 N15 125(10) . . ?
C68 C64 N15 117(10) . . ?
C80 C65 C51 116(10) . . ?
C80 C65 H65 122.6 . . ?
C51 C65 H65 121.3 . . ?
C16 C66 C72 121(10) . . ?
C16 C66 H66 118.6 . . ?
C72 C66 H66 120.0 . . ?
C59 C67 C61 121(10) . . ?
C59 C67 H67 119.7 . . ?
C61 C67 H67 119.3 . . ?
C64 C68 C54 121(10) . . ?
C64 C68 H68 119.7 . . ?
C54 C68 H68 119.3 . . ?
C55 C69 C91 113(10) . . ?
C55 C69 H69A 110.4 . . ?
C91 C69 H69A 109.5 . . ?
C55 C69 H69B 107.4 . . ?
C91 C69 H69B 109.1 . . ?
H69A C69 H69B 107.7 . . ?
C64 C70 C62 120(10) . . ?
C64 C70 H70 119.9 . . ?
C62 C70 H70 120.5 . . ?
C79 C71 C58 123(10) . . ?
C79 C71 H71 118.5 . . ?
C58 C71 H71 118.8 . . ?
C66 C72 C57 123(10) . . ?
C66 C72 H72 118.2 . . ?
C57 C72 H72 118.4 . . ?
N14 C73 C76 113(10) . . ?
N14 C73 H73A 110.7 . . ?
C76 C73 H73A 107.5 . . ?
N14 C73 H73B 108.1 . . ?
C76 C73 H73B 108.9 . . ?
H73A C73 H73B 108.0 . . ?
C81 C74 C29 126(10) . . ?
C81 C74 H74 116.8 . . ?
C29 C74 H74 117.2 . . ?
C60 C75 C56 124(10) . . ?
C60 C75 H75 118.6 . . ?
C56 C75 H75 117.4 . . ?
C73 C76 C83 117(10) . . ?
C73 C76 H76A 106.8 . . ?
C83 C76 H76A 107.4 . . ?
C73 C76 H76B 108.1 . . ?
C83 C76 H76B 109.6 . . ?
H76A C76 H76B 107.6 . . ?
C80 C77 C42 122(10) . . ?
C80 C77 H77 120.2 . . ?
C42 C77 H77 117.7 . . ?
O1 C78 C88 113(10) . . ?
O1 C78 C89 104(10) . . ?
C88 C78 C89 117(10) . . ?
O1 C78 H78 107.5 . . ?
C88 C78 H78 108.2 . . ?
C89 C78 H78 106.4 . . ?
C81 C79 C71 119(10) . . ?
C81 C79 N13 116(10) . . ?
C71 C79 N13 125(10) . . ?
C77 C80 C65 124(10) . . ?
C77 C80 H80 117.5 . . ?
C65 C80 H80 118.4 . . ?
C79 C81 C74 118(10) . . ?
C79 C81 H81 121.4 . . ?
C74 C81 H81 120.4 . . ?
C103 C82 O2 129(10) . . ?
C103 C82 C90 118(10) . . ?
O2 C82 C90 106(10) . . ?
C103 C82 H82 96.4 . . ?
O2 C82 H82 101.0 . . ?
C90 C82 H82 99.9 . . ?
C113 C83 C76 116(10) . . ?
C113 C83 H83A 109.8 . . ?
C76 C83 H83A 109.0 . . ?
C113 C83 H83B 108.0 . . ?
C76 C83 H83B 106.8 . . ?
H83A C83 H83B 107.3 . . ?
C112 C84 C96 122(10) . . ?
C112 C84 H84A 104.3 . . ?
C96 C84 H84A 108.6 . . ?
C112 C84 H84B 109.0 . . ?
C96 C84 H84B 105.3 . . ?
H84A C84 H84B 106.6 . . ?
C98 C85 O3 113(10) . . ?
C98 C85 C109 115(10) . . ?
O3 C85 C109 97(10) . . ?
C98 C85 H85 108.7 . . ?
O3 C85 H85 112.8 . . ?
C109 C85 H85 109.7 . . ?
N15 C86 C87 113(10) . . ?
N15 C86 H86A 109.0 . . ?
C87 C86 H86A 113.4 . . ?
N15 C86 H86B 108.3 . . ?
C87 C86 H86B 104.6 . . ?
H86A C86 H86B 108.0 . . ?
C87 C86 H15B 96(10) . . ?
C115 C87 H87A 102.7 . . ?
C86 C87 H87A 100.6 . . ?
C115 C87 H87B 113.3 . . ?
C86 C87 H87B 108.3 . . ?
H87A C87 H87B 106.2 . . ?
C104 C88 C78 112(10) . . ?
C104 C88 H88A 107.1 . . ?
C78 C88 H88A 109.7 . . ?
C104 C88 H88B 110.5 . . ?
C78 C88 H88B 109.6 . . ?
H88A C88 H88B 108.3 . . ?
C107 C89 C78 110(10) . . ?
C107 C89 H89A 110.7 . . ?
C78 C89 H89A 108.4 . . ?
C107 C89 H89B 110.8 . . ?
C78 C89 H89B 108.4 . . ?
H89A C89 H89B 108.0 . . ?
C114 C90 C82 116(10) . . ?
C114 C90 H90A 105.9 . . ?
C82 C90 H90A 108.5 . . ?
C114 C90 H90B 112.3 . . ?
C82 C90 H90B 107.0 . . ?
H90A C90 H90B 106.8 . . ?
C92 C91 C69 110(10) . . ?
C92 C91 H91A 110.0 . . ?
C69 C91 H91A 109.6 . . ?
C92 C91 H91B 109.4 . . ?
C69 C91 H91B 109.6 . . ?
H91A C91 H91B 107.8 . . ?
C91 C92 C94 120(10) . . ?
C91 C92 H92A 108.6 . . ?
C94 C92 H92A 105.1 . . ?
C91 C92 H92B 108.0 . . ?
C94 C92 H92B 108.0 . . ?
H92A C92 H92B 107.1 . . ?
C125 C93 C122 122(10) . . ?
C125 C93 H93A 100.8 . . ?
C122 C93 H93A 102.9 . . ?
C125 C93 H93B 110.8 . . ?
C122 C93 H93B 111.1 . . ?
H93A C93 H93B 107.8 . . ?
C95 C94 C92 114(10) . . ?
C95 C94 H94A 109.4 . . ?
C92 C94 H94A 109.8 . . ?
C95 C94 H94B 110.2 . . ?
C92 C94 H94B 105.6 . . ?
H94A C94 H94B 107.3 . . ?
C94 C95 C97 107(10) . . ?
C94 C95 H95A 111.3 . . ?
C97 C95 H95A 115.0 . . ?
C94 C95 H95B 110.0 . . ?
C97 C95 H95B 105.4 . . ?
H95A C95 H95B 107.8 . . ?
N13 C96 C84 103(10) . . ?
N13 C96 H96A 111.5 . . ?
C84 C96 H96A 113.1 . . ?
N13 C96 H96B 109.7 . . ?
C84 C96 H96B 110.7 . . ?
H96A C96 H96B 109.1 . . ?
C99 C97 C95 112(10) . . ?
C99 C97 H97A 108.4 . . ?
C95 C97 H97A 115.5 . . ?
C99 C97 H97B 107.0 . . ?
C95 C97 H97B 105.8 . . ?
H97A C97 H97B 108.1 . . ?
C85 C98 C111 118(10) . . ?
C85 C98 H98A 113.2 . . ?
C111 C98 H98A 109.9 . . ?
C85 C98 H98B 106.5 . . ?
C111 C98 H98B 100.0 . . ?
H98A C98 H98B 108.4 . . ?
C97 C99 H99A 113.0 . . ?
C97 C99 H99B 108.5 . . ?
H99A C99 H99B 109.5 . . ?
C97 C99 H99C 106.9 . . ?
H99A C99 H99C 109.5 . . ?
H99B C99 H99C 109.5 . . ?
C103 C100 H10A 114.8 . . ?
C103 C100 H10B 103.8 . . ?
H10A C100 H10B 109.5 . . ?
C103 C100 H10C 109.6 . . ?
H10A C100 H10C 109.5 . . ?
H10B C100 H10C 109.5 . . ?
C110 C101 C106 124(10) . . ?
C110 C101 H10P 108.7 . . ?
C106 C101 H10P 107.5 . . ?
C110 C101 H10Q 103.7 . . ?
C106 C101 H10Q 105.4 . . ?
H10P C101 H10Q 105.6 . . ?
C109 C102 H10D 102.1 . . ?
C109 C102 H10E 111.6 . . ?
H10D C102 H10E 109.5 . . ?
C109 C102 H10F 114.5 . . ?
H10D C102 H10F 109.5 . . ?
H10E C102 H10F 109.5 . . ?
C82 C103 C100 106(10) . . ?
C82 C103 H10G 112.8 . . ?
C100 C103 H10G 106.7 . . ?
C82 C103 H10H 112.0 . . ?
C100 C103 H10H 109.9 . . ?
H10G C103 H10H 109.2 . . ?
C88 C104 H10R 111.7 . . ?
C88 C104 H10T 110.0 . . ?
H10R C104 H10T 109.5 . . ?
C88 C104 H10X 106.7 . . ?
H10R C104 H10X 109.5 . . ?
H10T C104 H10X 109.5 . . ?
C124 C105 C115 144(10) . . ?
C124 C105 H10J 100.3 . . ?
C115 C105 H10J 100.8 . . ?
C124 C105 H10K 104.0 . . ?
C115 C105 H10K 98.6 . . ?
H10J C105 H10K 103.8 . . ?
C108 C106 C101 124(10) . . ?
C108 C106 H10Y 105.7 . . ?
C101 C106 H10Y 106.7 . . ?
C108 C106 H10Z 104.9 . . ?
C101 C106 H10Z 108.0 . . ?
H10Y C106 H10Z 105.9 . . ?
C89 C107 H10W 106.6 . . ?
C89 C107 H20K 110.9 . . ?
H10W C107 H20K 109.5 . . ?
C89 C107 H20L 111.0 . . ?
H10W C107 H20L 109.5 . . ?
H20K C107 H20L 109.5 . . ?
C106 C108 H10M 109.2 . . ?
C106 C108 H10N 110.0 . . ?
H10M C108 H10N 109.5 . . ?
C106 C108 H10O 109.2 . . ?
H10M C108 H10O 109.5 . . ?
H10N C108 H10O 109.5 . . ?
C102 C109 C85 106(10) . . ?
C102 C109 H20G 116.7 . . ?
C85 C109 H20G 107.9 . . ?
C102 C109 H20H 109.1 . . ?
C85 C109 H20H 108.7 . . ?
H20G C109 H20H 108.3 . . ?
C101 C110 C116 112(10) . . ?
C101 C110 H11A 112.5 . . ?
C116 C110 H11A 110.2 . . ?
C101 C110 H11B 108.0 . . ?
C116 C110 H11B 106.2 . . ?
H11A C110 H11B 107.5 . . ?
C98 C111 H11C 119.1 . . ?
C98 C111 H11D 109.0 . . ?
H11C C111 H11D 109.5 . . ?
C98 C111 H11E 99.7 . . ?
H11C C111 H11E 109.5 . . ?
H11D C111 H11E 109.5 . . ?
C84 C112 C116 121(10) . . ?
C84 C112 H21C 110.5 . . ?
C116 C112 H21C 105.2 . . ?
C84 C112 H21D 105.7 . . ?
C116 C112 H21D 107.0 . . ?
H21C C112 H21D 107.2 . . ?
C120 C113 C83 111(10) . . ?
C120 C113 H21E 108.1 . . ?
C83 C113 H21E 108.5 . . ?
C120 C113 H21F 110.9 . . ?
C83 C113 H21F 110.2 . . ?
H21E C113 H21F 107.5 . . ?
C90 C114 H11G 106.0 . . ?
C90 C114 H11H 114.6 . . ?
H11G C114 H11H 109.5 . . ?
C90 C114 H11I 107.8 . . ?
H11G C114 H11I 109.5 . . ?
H11H C114 H11I 109.5 . . ?
C87 C115 C105 132(10) . . ?
C87 C115 H21G 109.5 . . ?
C105 C115 H21G 102.9 . . ?
C87 C115 H21H 100.8 . . ?
C105 C115 H21H 104.4 . . ?
H21G C115 H21H 104.8 . . ?
C112 C116 C110 120(10) . . ?
C112 C116 H21I 106.1 . . ?
C110 C116 H21I 106.0 . . ?
C112 C116 H11J 106.7 . . ?
C110 C116 H11J 110.0 . . ?
H21I C116 H11J 107.4 . . ?
C121 C118 H11N 106.7 . . ?
C121 C118 H11O 113.6 . . ?
H11N C118 H11O 109.5 . . ?
C121 C118 H11P 108.1 . . ?
H11N C118 H11P 109.5 . . ?
H11O C118 H11P 109.5 . . ?
C124 C119 C126 121(10) . . ?
C124 C119 H21K 108.3 . . ?
C126 C119 H21K 89.6 . . ?
C124 C119 H21L 118.3 . . ?
C126 C119 H21L 109.8 . . ?
H21K C119 H21L 105.0 . . ?
C123 C120 C113 111(10) . . ?
C123 C120 H12A 112.8 . . ?
C113 C120 H12A 110.8 . . ?
C123 C120 H12B 107.6 . . ?
C113 C120 H12B 106.6 . . ?
H12A C120 H12B 107.7 . . ?
C118 C121 C123 124(10) . . ?
C118 C121 H12C 103.3 . . ?
C123 C121 H12C 104.2 . . ?
C118 C121 H12D 106.4 . . ?
C123 C121 H12D 112.2 . . ?
H12C C121 H12D 105.0 . . ?
C93 C122 H12E 113.2 . . ?
C93 C122 H12F 103.3 . . ?
H12E C122 H12F 109.5 . . ?
C93 C122 H12G 111.7 . . ?
H12E C122 H12G 109.5 . . ?
H12F C122 H12G 109.5 . . ?
C120 C123 C121 130(10) . . ?
C120 C123 H32E 99.6 . . ?
C121 C123 H32E 101.5 . . ?
C120 C123 H32F 105.6 . . ?
C121 C123 H32F 112.1 . . ?
H32E C123 H32F 104.7 . . ?
C119 C124 C105 145(10) . . ?
C119 C124 H12H 109.3 . . ?
C105 C124 H12H 94.1 . . ?
C119 C124 H12I 100.2 . . ?
C105 C124 H12I 99.3 . . ?
H12H C124 H12I 103.0 . . ?
C93 C125 O4 117(10) . . ?
C93 C125 C127 121(10) . . ?
O4 C125 C127 99(10) . . ?
C93 C125 H125 110.0 . . ?
O4 C125 H125 105.7 . . ?
C127 C125 H125 102.3 . . ?
C117 C126 H32I 120.7 . . ?
C119 C126 H12J 121.6 . . ?
C128 C127 C125 106(10) . . ?
C128 C127 H12K 114.5 . . ?
C125 C127 H12K 114.5 . . ?
C128 C127 H12L 102.8 . . ?
C125 C127 H12L 109.9 . . ?
H12K C127 H12L 108.8 . . ?
C127 C128 H12M 113.5 . . ?
C127 C128 H12N 101.6 . . ?
H12M C128 H12N 109.5 . . ?
C127 C128 H12O 113.0 . . ?
H12M C128 H12O 109.5 . . ?
H12N C128 H12O 109.5 . . ?
C16 O1 C78 117(10) . . ?
C59 O2 C82 120(10) . . ?
C42 O3 C85 122(10) . . ?
C56 O4 C125 121(10) . . ?
N10 Ho1 N12 117(3) . . ?
N10 Ho1 N11 75(2) . . ?
N12 Ho1 N11 75(2) . . ?
N10 Ho1 N9 74(3) . . ?
N12 Ho1 N9 74(3) . . ?
N11 Ho1 N9 118(3) . . ?
N10 Ho1 N1 138(3) . . ?
N12 Ho1 N1 83(2) . . ?
N11 Ho1 N1 147(3) . . ?
N9 Ho1 N1 78(3) . . ?
N10 Ho1 N3 78(3) . . ?
N12 Ho1 N3 147(3) . . ?
N11 Ho1 N3 138(3) . . ?
N9 Ho1 N3 84(3) . . ?
N1 Ho1 N3 68(3) . . ?
N10 Ho1 N7 147(3) . . ?
N12 Ho1 N7 77(3) . . ?
N11 Ho1 N7 82(3) . . ?
N9 Ho1 N7 138(3) . . ?
N1 Ho1 N7 69(3) . . ?
N3 Ho1 N7 106(3) . . ?
N10 Ho1 N5 84(3) . . ?
N12 Ho1 N5 138(3) . . ?
N11 Ho1 N5 78(3) . . ?
N9 Ho1 N5 148(3) . . ?
N1 Ho1 N5 105(3) . . ?
N3 Ho1 N5 68(3) . . ?
N7 Ho1 N5 68(3) . . ?
C18 N1 C15 106(10) . . ?
C18 N1 Ho1 125(7) . . ?
C15 N1 Ho1 125(7) . . ?
C17 N2 C15 125(10) . . ?
C1 N3 C17 107(10) . . ?
C1 N3 Ho1 123(7) . . ?
C17 N3 Ho1 124(8) . . ?
C1 N4 C13 125(10) . . ?
C9 N5 C13 108(10) . . ?
C9 N5 Ho1 125(8) . . ?
C13 N5 Ho1 124(7) . . ?
C9 N6 C20 122(10) . . ?
C4 N7 C20 107(10) . . ?
C4 N7 Ho1 123(8) . . ?
C20 N7 Ho1 125(7) . . ?
C4 N8 C18 125(10) . . ?
C6 N9 C3 105(9) . . ?
C6 N9 Ho1 126(7) . . ?
C3 N9 Ho1 126(7) . . ?
C26 N10 C2 107(9) . . ?
C26 N10 Ho1 123(7) . . ?
C2 N10 Ho1 126(7) . . ?
C8 N11 C24 108(9) . . ?
C8 N11 Ho1 124(7) . . ?
C24 N11 Ho1 126(7) . . ?
C7 N12 C5 107(9) . . ?
C7 N12 Ho1 124(7) . . ?
C5 N12 Ho1 125(7) . . ?
C96 N13 C79 116(10) . . ?
C79 N13 H13A 114(10) . . ?
C37 N14 C73 121(10) . . ?
C37 N14 H14B 99(10) . . ?
C73 N14 H14B 109(10) . . ?
C86 N15 C64 123(10) . . ?
C86 N15 H15B 82(10) . . ?
C64 N15 H15B 98(10) . . ?
C55 N16 C25 123(10) . . ?
H11F C117 H11K 109.5 . . ?
C126 C117 H11L 109.5 . . ?
H11F C117 H11L 109.5 . . ?
H11K C117 H11L 109.5 . . ?

loop_
_geom_bond_atom_site_label_1
_geom_bond_atom_site_label_2
_geom_bond_distance
_geom_bond_site_symmetry_2
_geom_bond_publ_flag
C1 N4 1.30(15) . ?
C1 N3 1.34(16) . ?
C1 C41 1.47(19) . ?
C2 N10 1.38(15) . ?
C2 C11 1.41(18) . ?
C2 C36 1.42(18) . ?
C3 N9 1.38(15) . ?
C3 C11 1.40(18) . ?
C3 C31 1.45(18) . ?
C4 N8 1.32(15) . ?
C4 N7 1.34(15) . ?
C4 C39 1.46(19) . ?
C5 N12 1.39(15) . ?
C5 C22 1.41(18) . ?
C5 C21 1.42(17) . ?
C6 N9 1.35(15) . ?
C6 C45 1.42(18) . ?
C6 C30 1.43(18) . ?
C7 N12 1.35(15) . ?
C7 C35 1.42(18) . ?
C7 C30 1.43(18) . ?
C8 N11 1.36(14) . ?
C8 C32 1.41(18) . ?
C8 C33 1.45(18) . ?
C9 N5 1.34(15) . ?
C9 N6 1.34(16) . ?
C9 C51 1.43(19) . ?
C10 C12 1.38(18) . ?
C10 C23 1.39(18) . ?
C10 H10 0.9300 . ?
C11 C14 1.48(18) . ?
C12 C43 1.39(18) . ?
C12 C21 1.48(18) . ?
C13 N4 1.34(16) . ?
C13 N5 1.36(15) . ?
C13 C49 1.47(19) . ?
C14 C28 1.39(19) . ?
C14 C48 1.41(19) . ?
C15 N2 1.33(15) . ?
C15 N1 1.37(15) . ?
C15 C38 1.44(17) . ?
C16 C66 1.34(18) . ?
C16 O1 1.37(16) . ?
C16 C47 1.43(18) . ?
C17 N2 1.32(15) . ?
C17 N3 1.39(15) . ?
C17 C34 1.49(19) . ?
C18 N8 1.35(15) . ?
C18 N1 1.35(15) . ?
C18 C47 1.45(17) . ?
C19 C54 1.36(19) . ?
C19 C62 1.36(17) . ?
C19 C30 1.51(18) . ?
C20 N6 1.36(16) . ?
C20 N7 1.36(15) . ?
C20 C46 1.46(18) . ?
C21 C24 1.38(18) . ?
C22 C35 1.36(17) . ?
C22 H22 0.9300 . ?
C23 C25 1.36(18) . ?
C23 H23 0.9300 . ?
C24 N11 1.38(15) . ?
C24 C44 1.47(17) . ?
C25 C52 1.36(18) . ?
C25 N16 1.42(16) . ?
C26 N10 1.36(14) . ?
C26 C32 1.41(18) . ?
C26 C27 1.46(18) . ?
C27 C36 1.31(17) . ?
C27 H27 0.9300 . ?
C28 C53 1.40(18) . ?
C28 H28 0.9300 . ?
C29 C74 1.37(19) . ?
C29 C58 1.40(19) . ?
C29 C32 1.48(17) . ?
C31 C45 1.31(18) . ?
C31 H31 0.9300 . ?
C33 C44 1.32(17) . ?
C33 H33 0.9300 . ?
C34 C59 1.37(19) . ?
C34 C41 1.39(18) . ?
C35 H35 0.9300 . ?
C36 H36 0.9300 . ?
C37 C40 1.38(19) . ?
C37 C53 1.4(2) . ?
C37 N14 1.39(18) . ?
C38 C57 1.39(18) . ?
C38 C47 1.39(18) . ?
C39 C46 1.38(18) . ?
C39 C63 1.39(18) . ?
C40 C48 1.35(18) . ?
C40 H40 0.9300 . ?
C41 C50 1.39(18) . ?
C42 O3 1.35(17) . ?
C42 C49 1.4(2) . ?
C42 C77 1.4(2) . ?
C43 C52 1.42(18) . ?
C43 H43 0.9300 . ?
C44 H44 0.9300 . ?
C45 H45 0.9300 . ?
C46 C56 1.44(19) . ?
C48 H48 0.9300 . ?
C49 C51 1.41(19) . ?
C50 C61 1.38(18) . ?
C50 H50 0.9300 . ?
C51 C65 1.42(19) . ?
C52 H52 0.9300 . ?
C53 H53 0.9300 . ?
C54 C68 1.39(19) . ?
C54 H54 0.9300 . ?
C55 N16 1.39(17) . ?
C55 C69 1.5(2) . ?
C55 H55A 0.9700 . ?
C55 H55B 0.9700 . ?
C56 O4 1.34(17) . ?
C56 C75 1.35(19) . ?
C57 C72 1.37(17) . ?
C57 H57 0.9300 . ?
C58 C71 1.38(18) . ?
C58 H58 0.9300 . ?
C59 C67 1.37(19) . ?
C59 O2 1.39(16) . ?
C60 C75 1.33(18) . ?
C60 C63 1.38(18) . ?
C60 H60 0.9300 . ?
C61 C67 1.41(18) . ?
C61 H61 0.9300 . ?
C62 C70 1.37(18) . ?
C62 H62 0.9300 . ?
C63 H63 0.9300 . ?
C64 C70 1.4(2) . ?
C64 C68 1.36(19) . ?
C64 N15 1.42(19) . ?
C65 C80 1.36(19) . ?
C65 H65 0.9300 . ?
C66 C72 1.36(18) . ?
C66 H66 0.9300 . ?
C67 H67 0.9300 . ?
C68 H68 0.9300 . ?
C69 C91 1.6(2) . ?
C69 H69A 0.9700 . ?
C69 H69B 0.9700 . ?
C70 H70 0.9300 . ?
C71 C79 1.4(2) . ?
C71 H71 0.9300 . ?
C72 H72 0.9300 . ?
C73 N14 1.40(19) . ?
C73 C76 1.5(2) . ?
C73 H73A 0.9700 . ?
C73 H73B 0.9700 . ?
C74 C81 1.35(18) . ?
C74 H74 0.9300 . ?
C75 H75 0.9300 . ?
C76 C83 1.5(2) . ?
C76 H76A 0.9700 . ?
C76 H76B 0.9700 . ?
C77 C80 1.35(19) . ?
C77 H77 0.9300 . ?
C78 O1 1.46(15) . ?
C78 C88 1.5(2) . ?
C78 C89 1.5(2) . ?
C78 H78 0.9800 . ?
C79 C81 1.3(2) . ?
C79 N13 1.5(3) . ?
C80 H80 0.9300 . ?
C81 H81 0.9300 . ?
C82 C103 1.3(2) . ?
C82 O2 1.42(17) . ?
C82 C90 1.5(2) . ?
C82 H82 0.9800 . ?
C83 C113 1.5(2) . ?
C83 H83A 0.9700 . ?
C83 H83B 0.9700 . ?
C84 C112 1.4(2) . ?
C84 C96 1.56(16) . ?
C84 H84A 0.9700 . ?
C84 H84B 0.9700 . ?
C85 C98 1.37(18) . ?
C85 O3 1.42(18) . ?
C85 C109 1.59(14) . ?
C85 H85 0.9800 . ?
C86 N15 1.4(2) . ?
C86 C87 1.5(2) . ?
C86 H86A 0.9700 . ?
C86 H86B 0.9700 . ?
C87 C115 1.31(15) . ?
C87 H87A 0.9700 . ?
C87 H87B 0.9700 . ?
C88 C104 1.4(2) . ?
C88 H88A 0.9700 . ?
C88 H88B 0.9700 . ?
C89 C107 1.4(2) . ?
C89 H89A 0.9700 . ?
C89 H89B 0.9700 . ?
C90 C114 1.4(2) . ?
C90 H90A 0.9700 . ?
C90 H90B 0.9700 . ?
C91 C92 1.4(2) . ?
C91 H91A 0.9700 . ?
C91 H91B 0.9700 . ?
C92 C94 1.5(2) . ?
C92 H92A 0.9700 . ?
C92 H92B 0.9700 . ?
C93 C125 1.29(18) . ?
C93 C122 1.5(2) . ?
C93 H93A 0.9700 . ?
C93 H93B 0.9700 . ?
C94 C95 1.4(2) . ?
C94 H94A 0.9700 . ?
C94 H94B 0.9700 . ?
C95 C97 1.58(16) . ?
C95 H95A 0.9700 . ?
C95 H95B 0.9700 . ?
C96 N13 1.37(17) . ?
C96 H96A 0.9700 . ?
C96 H96B 0.9700 . ?
C97 C99 1.56(16) . ?
C97 H97A 0.9700 . ?
C97 H97B 0.9700 . ?
C98 C111 1.53(15) . ?
C98 H98A 0.9700 . ?
C98 H98B 0.9700 . ?
C99 H99A 0.9600 . ?
C99 H99B 0.9600 . ?
C99 H99C 0.9600 . ?
C100 C103 1.4(2) . ?
C100 H10A 0.9600 . ?
C100 H10B 0.9600 . ?
C100 H10C 0.9600 . ?
C101 C110 1.4(3) . ?
C101 C106 1.4(3) . ?
C101 H10P 0.9700 . ?
C101 H10Q 0.9700 . ?
C102 C109 1.51(15) . ?
C102 H10D 0.9600 . ?
C102 H10E 0.9600 . ?
C102 H10F 0.9600 . ?
C103 H10G 0.9700 . ?
C103 H10H 0.9700 . ?
C104 H10R 0.9600 . ?
C104 H10T 0.9600 . ?
C104 H10X 0.9600 . ?
C105 C124 1.53(10) . ?
C105 C115 1.55(16) . ?
C105 H10J 0.9700 . ?
C105 H10K 0.9700 . ?
C106 C108 1.4(3) . ?
C106 H10Y 0.9700 . ?
C106 H10Z 0.9700 . ?
C107 H10W 0.9600 . ?
C107 H20K 0.9600 . ?
C107 H20L 0.9600 . ?
C108 H10M 0.9600 . ?
C108 H10N 0.9600 . ?
C108 H10O 0.9600 . ?
C109 H20G 0.9700 . ?
C109 H20H 0.9700 . ?
C110 C116 1.55(17) . ?
C110 H11A 0.9700 . ?
C110 H11B 0.9700 . ?
C111 H11C 0.9600 . ?
C111 H11D 0.9600 . ?
C111 H11E 0.9600 . ?
C112 C116 1.54(16) . ?
C112 H21C 0.9700 . ?
C112 H21D 0.9700 . ?
C113 C120 1.4(2) . ?
C113 H21E 0.9700 . ?
C113 H21F 0.9700 . ?
C114 H11G 0.9600 . ?
C114 H11H 0.9600 . ?
C114 H11I 0.9600 . ?
C115 H21G 0.9700 . ?
C115 H21H 0.9700 . ?
C116 H21I 0.9700 . ?
C116 H11J 0.9700 . ?
C118 C121 1.3(2) . ?
C118 H11N 0.9600 . ?
C118 H11O 0.9600 . ?
C118 H11P 0.9600 . ?
C119 C124 1.49(17) . ?
C119 C126 1.49(17) . ?
C119 H21K 0.9700 . ?
C119 H21L 0.9700 . ?
C120 C123 1.3(2) . ?
C120 H12A 0.9700 . ?
C120 H12B 0.9700 . ?
C121 C123 1.49(15) . ?
C121 H12C 0.9700 . ?
C121 H12D 0.9700 . ?
C122 H12E 0.9600 . ?
C122 H12F 0.9600 . ?
C122 H12G 0.9600 . ?
C123 H32E 0.9700 . ?
C123 H32F 0.9700 . ?
C124 H12H 0.9700 . ?
C124 H12I 0.9700 . ?
C125 O4 1.43(16) . ?
C125 C127 1.50(15) . ?
C125 H125 0.9800 . ?
C126 C117 1.59(19) . ?
C126 H32I 0.9700 . ?
C126 H12J 1.0600 . ?
C127 C128 1.49(15) . ?
C127 H12K 0.9700 . ?
C127 H12L 0.9700 . ?
C128 H12M 0.9600 . ?
C128 H12N 0.9600 . ?
C128 H12O 0.9600 . ?
Ho1 N10 2.41(7) . ?
Ho1 N12 2.42(8) . ?
Ho1 N11 2.42(7) . ?
Ho1 N9 2.42(8) . ?
Ho1 N1 2.49(8) . ?
Ho1 N3 2.49(8) . ?
Ho1 N7 2.50(8) . ?
Ho1 N5 2.52(8) . ?
N13 H13A 0.89(11) . ?
N14 H14B 0.9(15) . ?
N15 H15B 1.0(18) . ?
N16 H16A 0.8(17) . ?
C117 H11F 0.9600 . ?
C117 H11K 0.9600 . ?
C117 H11L 0.9600 . ?
